data_7157408
loop_
_publ_author_name
'Wang, Zexu'
'Zeng, Yiping'
'Wu, Xiaofan'
'Li, Zihan'
'Tao, Yuan'
'Yu, Xiaomin'
'Huang, Zedu'
'Chen, Fener'

_publ_section_title
;
 Access to chiral \a-substituted-\b-hydroxy arylphosphonates enabled by
 biocatalytic dynamic reductive kinetic resolution.
;
_journal_issue 14
_journal_name_full 'Organic &amp; biomolecular chemistry'
_journal_page_first 2672
_journal_page_last 2677
_journal_paper_doi 10.1039/d0ob00379d
_journal_volume 18
_journal_year 2020
_chemical_formula_sum 'C10 H13 Br Cl O4 P'
_chemical_formula_weight 343.53
_space_group_crystal_system orthorhombic
_space_group_IT_number 19
_space_group_name_Hall 'P 2ac 2ab'
_space_group_name_H-M_alt 'P 21 21 21'
_atom_sites_solution_hydrogens mixed
_audit_creation_method SHELXL-2016/6
_audit_update_record
;
2020-01-02 deposited with the CCDC.	2020-03-16 downloaded from the CCDC.
;
_cell_angle_alpha 90
_cell_angle_beta 90
_cell_angle_gamma 90
_cell_formula_units_Z 8
_cell_length_a 8.7884(3)
_cell_length_b 9.1062(3)
_cell_length_c 34.6640(10)
_cell_measurement_reflns_used 3282
_cell_measurement_temperature 293(2)
_cell_measurement_theta_max 32.12
_cell_measurement_theta_min 4.37
_cell_volume 2774.12(15)
_computing_cell_refinement 'Bruker SAINT'
_computing_data_collection 'Bruker APEX2'
_computing_data_reduction 'Bruker SAINT'
_computing_molecular_graphics 'Bruker SHELXTL'
_computing_publication_material 'Bruker SHELXTL'
_computing_structure_refinement 'SHELXL-2016/6 (Sheldrick, 2016)'
_computing_structure_solution 'SHELXT 2014/5 (Sheldrick, 2014)'
_diffrn_ambient_temperature 293(2)
_diffrn_measured_fraction_theta_full 0.998
_diffrn_measured_fraction_theta_max 0.998
_diffrn_measurement_device_type 'Bruker APEX-II CCD'
_diffrn_measurement_method '\f and \w scans'
_diffrn_radiation_type GaK\a
_diffrn_radiation_wavelength 1.34138
_diffrn_reflns_av_R_equivalents 0.0478
_diffrn_reflns_av_unetI/netI 0.0379
_diffrn_reflns_Laue_measured_fraction_full 0.998
_diffrn_reflns_Laue_measured_fraction_max 0.998
_diffrn_reflns_limit_h_max 10
_diffrn_reflns_limit_h_min -10
_diffrn_reflns_limit_k_max 10
_diffrn_reflns_limit_k_min -11
_diffrn_reflns_limit_l_max 42
_diffrn_reflns_limit_l_min -43
_diffrn_reflns_number 32076
_diffrn_reflns_point_group_measured_fraction_full 0.997
_diffrn_reflns_point_group_measured_fraction_max 0.998
_diffrn_reflns_theta_full 53.594
_diffrn_reflns_theta_max 56.467
_diffrn_reflns_theta_min 4.367
_exptl_absorpt_coefficient_mu 4.590
_exptl_absorpt_correction_T_max 0.702
_exptl_absorpt_correction_T_min 0.412
_exptl_absorpt_correction_type multi-scan
_exptl_absorpt_process_details sadabs
_exptl_crystal_colour colourless
_exptl_crystal_density_diffrn 1.645
_exptl_crystal_description block
_exptl_crystal_F_000 1376
_exptl_crystal_size_max 0.370
_exptl_crystal_size_mid 0.170
_exptl_crystal_size_min 0.080
_refine_diff_density_max 0.532
_refine_diff_density_min -0.601
_refine_diff_density_rms 0.061
_refine_ls_abs_structure_details
; 
 Flack x determined using 2118 quotients [(I+)-(I-)]/[(I+)+(I-)] 
 (Parsons, Flack and Wagner, Acta Cryst. B69 (2013) 249-259). 
;
_refine_ls_abs_structure_Flack 0.079(8)
_refine_ls_extinction_method none
_refine_ls_goodness_of_fit_ref 1.057
_refine_ls_hydrogen_treatment mixed
_refine_ls_matrix_type full
_refine_ls_number_parameters 319
_refine_ls_number_reflns 5576
_refine_ls_number_restraints 2
_refine_ls_restrained_S_all 1.057
_refine_ls_R_factor_all 0.0441
_refine_ls_R_factor_gt 0.0424
_refine_ls_shift/su_max 0.001
_refine_ls_shift/su_mean 0.000
_refine_ls_structure_factor_coef Fsqd
_refine_ls_weighting_details 'w=1/[\s^2^(Fo^2^)+(0.0514P)^2^+1.9466P] where P=(Fo^2^+2Fc^2^)/3'
_refine_ls_weighting_scheme calc
_refine_ls_wR_factor_gt 0.1136
_refine_ls_wR_factor_ref 0.1148
_reflns_Friedel_coverage 0.744
_reflns_Friedel_fraction_full 0.997
_reflns_Friedel_fraction_max 0.997
_reflns_number_gt 5264
_reflns_number_total 5576
_reflns_threshold_expression 'I > 2\s(I)'
_cod_data_source_file d0ob00379d2.cif
_cod_data_source_block ga_91204ea_a
_cod_depositor_comments 'Adding full bibliography for 7157407--7157408.cif.'
_cod_database_code 7157408
_shelx_shelxl_version_number 2016/6
_shelx_space_group_comment
; 
The symmetry employed for this shelxl refinement is uniquely defined 
by the following loop, which should always be used as a source of 
symmetry information in preference to the above space-group names. 
They are only intended as comments. 
;
_shelx_estimated_absorpt_t_min 0.281
_shelx_estimated_absorpt_t_max 0.710

loop_
_space_group_symop_operation_xyz
'x, y, z'
'-x+1/2, -y, z+1/2'
'-x, y+1/2, -z+1/2'
'x+1/2, -y+1/2, -z'

loop_
_atom_site_label
_atom_site_type_symbol
_atom_site_fract_x
_atom_site_fract_y
_atom_site_fract_z
_atom_site_U_iso_or_equiv
_atom_site_adp_type
_atom_site_occupancy
_atom_site_site_symmetry_order
_atom_site_calc_flag
_atom_site_refinement_flags_posn
_atom_site_refinement_flags_adp
_atom_site_refinement_flags_occupancy
_atom_site_disorder_assembly
_atom_site_disorder_group
Br1 Br -0.03316(11) 0.93478(10) 0.41826(3) 0.0976(3) Uani 1 1 d . . . . .
Cl1 Cl 0.67377(19) 0.58567(18) 0.43119(5) 0.0783(4) Uani 1 1 d . . . . .
P1 P 0.67955(18) 0.26850(17) 0.44317(4) 0.0606(4) Uani 1 1 d . . . . .
O1 O 0.3421(5) 0.3049(5) 0.44965(12) 0.0670(10) Uani 1 1 d D . . . .
H1 H 0.299(10) 0.293(9) 0.4708(18) 0.09(3) Uiso 1 1 d D . . . .
O2 O 0.7047(6) 0.2693(6) 0.48457(12) 0.0807(13) Uani 1 1 d . . . . .
O3 O 0.8227(5) 0.2804(6) 0.41718(14) 0.0801(12) Uani 1 1 d . . . . .
O4 O 0.6072(6) 0.1268(5) 0.42625(14) 0.0790(12) Uani 1 1 d . . . . .
C1 C 0.1142(7) 0.7895(7) 0.42830(18) 0.0651(14) Uani 1 1 d . . . . .
C2 C 0.1526(8) 0.6910(7) 0.39989(17) 0.0692(15) Uani 1 1 d . . . . .
H2 H 0.110920 0.699045 0.375317 0.083 Uiso 1 1 calc R U . . .
C3 C 0.2540(7) 0.5800(7) 0.40846(16) 0.0645(14) Uani 1 1 d . . . . .
H3 H 0.277842 0.511490 0.389513 0.077 Uiso 1 1 calc R U . . .
C4 C 0.3212(6) 0.5677(6) 0.44438(14) 0.0538(11) Uani 1 1 d . . . . .
C5 C 0.2831(8) 0.6709(8) 0.47145(17) 0.0749(18) Uani 1 1 d . . . . .
H5A H 0.326722 0.665155 0.495849 0.090 Uiso 1 1 calc R U . . .
C6 C 0.1808(9) 0.7847(9) 0.4636(2) 0.084(2) Uani 1 1 d . . . . .
H6 H 0.158944 0.855360 0.482170 0.100 Uiso 1 1 calc R U . . .
C7 C 0.4215(6) 0.4396(6) 0.45455(14) 0.0542(11) Uani 1 1 d . . . . .
H7 H 0.454551 0.448570 0.481444 0.065 Uiso 1 1 calc R U . . .
C8 C 0.5611(6) 0.4219(6) 0.42852(14) 0.0567(12) Uani 1 1 d . . . . .
H8 H 0.527574 0.406995 0.401835 0.068 Uiso 1 1 calc R U . . .
C9 C 0.9716(9) 0.3226(11) 0.4307(3) 0.102(3) Uani 1 1 d . . . . .
H9A H 0.978843 0.427749 0.431402 0.152 Uiso 1 1 calc R U . . .
H9B H 1.047680 0.284108 0.413603 0.152 Uiso 1 1 calc R U . . .
H9C H 0.987502 0.283965 0.456176 0.152 Uiso 1 1 calc R U . . .
C10 C 0.5250(13) 0.0238(8) 0.4491(3) 0.110(3) Uani 1 1 d . . . . .
H10A H 0.541419 0.044530 0.475962 0.164 Uiso 1 1 calc R U . . .
H10B H 0.559750 -0.073759 0.443434 0.164 Uiso 1 1 calc R U . . .
H10C H 0.418374 0.031220 0.443406 0.164 Uiso 1 1 calc R U . . .
Br2 Br 0.29629(12) 1.04169(13) 0.33152(3) 0.1244(4) Uani 1 1 d . . . . .
Cl2 Cl 0.64849(14) 0.36758(16) 0.31947(4) 0.0649(3) Uani 1 1 d . . . . .
P2 P 0.97675(15) 0.34988(15) 0.30490(4) 0.0534(3) Uani 1 1 d . . . . .
O5 O 0.9511(4) 0.6771(4) 0.30002(12) 0.0603(9) Uani 1 1 d D . . . .
H5 H 0.962(6) 0.734(5) 0.2830(11) 0.037(12) Uiso 1 1 d D . . . .
O6 O 0.9786(5) 0.3354(5) 0.26315(11) 0.0698(10) Uani 1 1 d . . . . .
O7 O 1.1232(4) 0.4138(5) 0.32389(12) 0.0693(10) Uani 1 1 d . . . . .
O8 O 0.9589(5) 0.2045(5) 0.32821(13) 0.0729(11) Uani 1 1 d . . . . .
C11 C 0.4488(7) 0.9008(7) 0.3203(2) 0.0738(17) Uani 1 1 d . . . . .
C12 C 0.4469(8) 0.8279(8) 0.2863(2) 0.0790(18) Uani 1 1 d . . . . .
H12 H 0.368623 0.842535 0.268649 0.095 Uiso 1 1 calc R U . . .
C13 C 0.5642(7) 0.7306(7) 0.27839(18) 0.0676(15) Uani 1 1 d . . . . .
H13 H 0.565156 0.682047 0.254787 0.081 Uiso 1 1 calc R U . . .
C14 C 0.6779(6) 0.7040(5) 0.30403(14) 0.0494(10) Uani 1 1 d . . . . .
C15 C 0.6762(8) 0.7782(7) 0.33900(17) 0.0683(15) Uani 1 1 d . . . . .
H15 H 0.753066 0.761380 0.356898 0.082 Uiso 1 1 calc R U . . .
C16 C 0.5616(9) 0.8766(9) 0.3475(2) 0.084(2) Uani 1 1 d . . . . .
H16 H 0.560159 0.925814 0.370979 0.101 Uiso 1 1 calc R U . . .
C17 C 0.8112(6) 0.6046(5) 0.29442(13) 0.0497(10) Uani 1 1 d . . . . .
H17 H 0.803431 0.572933 0.267470 0.060 Uiso 1 1 calc R U . . .
C18 C 0.8227(5) 0.4687(5) 0.32062(14) 0.0473(10) Uani 1 1 d . . . . .
H18 H 0.842430 0.500711 0.347140 0.057 Uiso 1 1 calc R U . . .
C19 C 1.2415(8) 0.4807(12) 0.3028(3) 0.103(3) Uani 1 1 d . . . . .
H19A H 1.261869 0.424382 0.279984 0.155 Uiso 1 1 calc R U . . .
H19B H 1.331603 0.485015 0.318441 0.155 Uiso 1 1 calc R U . . .
H19C H 1.211702 0.578433 0.295661 0.155 Uiso 1 1 calc R U . . .
C20 C 0.8943(12) 0.0771(9) 0.3128(3) 0.116(3) Uani 1 1 d . . . . .
H20A H 0.797905 0.100431 0.301314 0.174 Uiso 1 1 calc R U . . .
H20B H 0.879581 0.006346 0.333025 0.174 Uiso 1 1 calc R U . . .
H20C H 0.960875 0.036928 0.293580 0.174 Uiso 1 1 calc R U . . .

loop_
_atom_site_aniso_label
_atom_site_aniso_U_11
_atom_site_aniso_U_22
_atom_site_aniso_U_33
_atom_site_aniso_U_23
_atom_site_aniso_U_13
_atom_site_aniso_U_12
Br1 0.0961(6) 0.0982(6) 0.0985(5) 0.0016(4) -0.0057(4) 0.0470(5)
Cl1 0.0682(8) 0.0715(9) 0.0953(11) 0.0158(8) 0.0131(8) -0.0059(7)
P1 0.0576(8) 0.0705(8) 0.0536(7) 0.0042(6) -0.0020(6) 0.0163(7)
O1 0.068(2) 0.071(2) 0.062(2) 0.0107(19) 0.0162(19) -0.006(2)
O2 0.087(3) 0.097(3) 0.059(2) 0.009(2) -0.011(2) 0.028(3)
O3 0.049(2) 0.116(4) 0.075(3) 0.000(3) 0.0013(19) 0.022(2)
O4 0.087(3) 0.071(3) 0.079(3) -0.004(2) 0.012(2) 0.005(2)
C1 0.058(3) 0.069(3) 0.068(3) 0.003(3) 0.001(3) 0.014(3)
C2 0.071(4) 0.078(4) 0.059(3) 0.002(3) -0.010(3) 0.013(3)
C3 0.074(3) 0.068(3) 0.052(3) -0.004(2) -0.003(2) 0.013(3)
C4 0.047(2) 0.065(3) 0.050(2) 0.005(2) 0.004(2) 0.004(2)
C5 0.074(4) 0.099(5) 0.051(3) -0.011(3) -0.008(3) 0.028(4)
C6 0.084(4) 0.096(5) 0.072(4) -0.016(3) 0.003(3) 0.037(4)
C7 0.050(2) 0.067(3) 0.046(2) 0.007(2) 0.0039(19) 0.004(2)
C8 0.053(3) 0.072(3) 0.045(2) 0.010(2) 0.002(2) 0.010(3)
C9 0.061(4) 0.112(6) 0.132(7) -0.004(5) 0.001(4) -0.002(4)
C10 0.144(8) 0.067(4) 0.117(6) 0.009(4) 0.015(6) -0.013(5)
Br2 0.1094(7) 0.1278(8) 0.1362(8) 0.0144(6) 0.0309(6) 0.0745(7)
Cl2 0.0461(6) 0.0685(7) 0.0801(8) 0.0081(7) 0.0061(6) -0.0020(6)
P2 0.0488(6) 0.0589(7) 0.0524(6) -0.0012(5) 0.0051(5) 0.0152(6)
O5 0.0473(18) 0.068(2) 0.066(2) 0.0185(18) 0.0089(17) -0.0017(17)
O6 0.074(3) 0.077(3) 0.059(2) -0.0095(18) 0.0035(19) 0.023(2)
O7 0.0467(18) 0.089(3) 0.073(2) 0.000(2) 0.0005(17) 0.0099(19)
O8 0.076(3) 0.063(2) 0.080(3) 0.0076(19) 0.007(2) 0.020(2)
C11 0.061(3) 0.071(4) 0.089(4) 0.013(3) 0.015(3) 0.029(3)
C12 0.063(3) 0.094(5) 0.080(4) 0.009(4) -0.012(3) 0.029(4)
C13 0.066(3) 0.075(4) 0.062(3) -0.003(3) -0.010(3) 0.023(3)
C14 0.045(2) 0.048(2) 0.055(3) 0.007(2) 0.006(2) 0.005(2)
C15 0.070(3) 0.078(4) 0.057(3) -0.004(3) -0.005(3) 0.026(3)
C16 0.086(4) 0.098(5) 0.069(4) -0.011(3) 0.006(3) 0.032(4)
C17 0.049(2) 0.056(3) 0.044(2) 0.0053(19) 0.0066(19) 0.009(2)
C18 0.040(2) 0.055(2) 0.047(2) 0.000(2) 0.0059(18) 0.004(2)
C19 0.044(3) 0.147(8) 0.120(6) -0.013(6) 0.014(3) -0.010(4)
C20 0.114(7) 0.063(4) 0.170(9) 0.011(5) -0.026(6) 0.008(5)

loop_
_atom_type_symbol
_atom_type_description
_atom_type_scat_dispersion_real
_atom_type_scat_dispersion_imag
_atom_type_scat_source
C C 0.0137 0.0067 'International Tables Vol C Tables 4.2.6.8 and 6.1.1.4'
H H 0.0000 0.0000 'International Tables Vol C Tables 4.2.6.8 and 6.1.1.4'
Br Br -0.9338 1.0006 'International Tables Vol C Tables 4.2.6.8 and 6.1.1.4'
Cl Cl 0.3281 0.5435 'International Tables Vol C Tables 4.2.6.8 and 6.1.1.4'
O O 0.0389 0.0241 'International Tables Vol C Tables 4.2.6.8 and 6.1.1.4'
P P 0.2543 0.3332 'International Tables Vol C Tables 4.2.6.8 and 6.1.1.4'

loop_
_geom_angle_atom_site_label_1
_geom_angle_atom_site_label_2
_geom_angle_atom_site_label_3
_geom_angle
_geom_angle_site_symmetry_1
_geom_angle_site_symmetry_3
_geom_angle_publ_flag
O2 P1 O3 116.7(3) . . ?
O2 P1 O4 116.1(3) . . ?
O3 P1 O4 99.8(3) . . ?
O2 P1 C8 111.1(3) . . ?
O3 P1 C8 104.4(3) . . ?
O4 P1 C8 107.4(3) . . ?
C7 O1 H1 103(6) . . ?
C9 O3 P1 124.4(5) . . ?
C10 O4 P1 123.0(5) . . ?
C6 C1 C2 121.3(6) . . ?
C6 C1 Br1 119.1(5) . . ?
C2 C1 Br1 119.6(5) . . ?
C1 C2 C3 118.8(5) . . ?
C1 C2 H2 120.6 . . ?
C3 C2 H2 120.6 . . ?
C2 C3 C4 121.9(5) . . ?
C2 C3 H3 119.0 . . ?
C4 C3 H3 119.0 . . ?
C5 C4 C3 117.2(5) . . ?
C5 C4 C7 121.0(5) . . ?
C3 C4 C7 121.6(5) . . ?
C4 C5 C6 122.2(6) . . ?
C4 C5 H5A 118.9 . . ?
C6 C5 H5A 118.9 . . ?
C1 C6 C5 118.5(6) . . ?
C1 C6 H6 120.8 . . ?
C5 C6 H6 120.8 . . ?
O1 C7 C4 110.7(4) . . ?
O1 C7 C8 103.4(4) . . ?
C4 C7 C8 114.4(4) . . ?
O1 C7 H7 109.4 . . ?
C4 C7 H7 109.4 . . ?
C8 C7 H7 109.4 . . ?
C7 C8 Cl1 109.0(4) . . ?
C7 C8 P1 112.1(4) . . ?
Cl1 C8 P1 108.0(3) . . ?
C7 C8 H8 109.3 . . ?
Cl1 C8 H8 109.3 . . ?
P1 C8 H8 109.3 . . ?
O3 C9 H9A 109.5 . . ?
O3 C9 H9B 109.5 . . ?
H9A C9 H9B 109.5 . . ?
O3 C9 H9C 109.5 . . ?
H9A C9 H9C 109.5 . . ?
H9B C9 H9C 109.5 . . ?
O4 C10 H10A 109.5 . . ?
O4 C10 H10B 109.5 . . ?
H10A C10 H10B 109.5 . . ?
O4 C10 H10C 109.5 . . ?
H10A C10 H10C 109.5 . . ?
H10B C10 H10C 109.5 . . ?
O6 P2 O7 116.4(3) . . ?
O6 P2 O8 116.1(3) . . ?
O7 P2 O8 100.4(3) . . ?
O6 P2 C18 111.2(2) . . ?
O7 P2 C18 105.5(2) . . ?
O8 P2 C18 106.0(2) . . ?
C17 O5 H5 108(4) . . ?
C19 O7 P2 123.5(5) . . ?
C20 O8 P2 123.2(5) . . ?
C12 C11 C16 121.5(5) . . ?
C12 C11 Br2 120.2(5) . . ?
C16 C11 Br2 118.3(5) . . ?
C11 C12 C13 118.5(6) . . ?
C11 C12 H12 120.8 . . ?
C13 C12 H12 120.8 . . ?
C14 C13 C12 122.1(6) . . ?
C14 C13 H13 119.0 . . ?
C12 C13 H13 119.0 . . ?
C13 C14 C15 118.5(5) . . ?
C13 C14 C17 122.0(5) . . ?
C15 C14 C17 119.4(5) . . ?
C16 C15 C14 120.7(6) . . ?
C16 C15 H15 119.7 . . ?
C14 C15 H15 119.7 . . ?
C15 C16 C11 118.7(6) . . ?
C15 C16 H16 120.6 . . ?
C11 C16 H16 120.6 . . ?
O5 C17 C14 111.4(4) . . ?
O5 C17 C18 103.8(4) . . ?
C14 C17 C18 113.6(4) . . ?
O5 C17 H17 109.3 . . ?
C14 C17 H17 109.3 . . ?
C18 C17 H17 109.3 . . ?
C17 C18 Cl2 110.2(3) . . ?
C17 C18 P2 110.5(3) . . ?
Cl2 C18 P2 109.0(3) . . ?
C17 C18 H18 109.0 . . ?
Cl2 C18 H18 109.0 . . ?
P2 C18 H18 109.0 . . ?
O7 C19 H19A 109.5 . . ?
O7 C19 H19B 109.5 . . ?
H19A C19 H19B 109.5 . . ?
O7 C19 H19C 109.5 . . ?
H19A C19 H19C 109.5 . . ?
H19B C19 H19C 109.5 . . ?
O8 C20 H20A 109.5 . . ?
O8 C20 H20B 109.5 . . ?
H20A C20 H20B 109.5 . . ?
O8 C20 H20C 109.5 . . ?
H20A C20 H20C 109.5 . . ?
H20B C20 H20C 109.5 . . ?

loop_
_geom_bond_atom_site_label_1
_geom_bond_atom_site_label_2
_geom_bond_distance
_geom_bond_site_symmetry_2
_geom_bond_publ_flag
Br1 C1 1.884(6) . ?
Cl1 C8 1.793(6) . ?
P1 O2 1.452(4) . ?
P1 O3 1.551(5) . ?
P1 O4 1.553(5) . ?
P1 C8 1.815(5) . ?
O1 C7 1.421(7) . ?
O1 H1 0.83(5) . ?
O3 C9 1.442(9) . ?
O4 C10 1.425(9) . ?
C1 C6 1.358(9) . ?
C1 C2 1.374(9) . ?
C2 C3 1.380(8) . ?
C2 H2 0.9300 . ?
C3 C4 1.383(8) . ?
C3 H3 0.9300 . ?
C4 C5 1.370(8) . ?
C4 C7 1.504(8) . ?
C5 C6 1.398(9) . ?
C5 H5A 0.9300 . ?
C6 H6 0.9300 . ?
C7 C8 1.532(7) . ?
C7 H7 0.9800 . ?
C8 H8 0.9800 . ?
C9 H9A 0.9600 . ?
C9 H9B 0.9600 . ?
C9 H9C 0.9600 . ?
C10 H10A 0.9600 . ?
C10 H10B 0.9600 . ?
C10 H10C 0.9600 . ?
Br2 C11 1.896(6) . ?
Cl2 C18 1.787(5) . ?
P2 O6 1.453(4) . ?
P2 O7 1.558(4) . ?
P2 O8 1.559(4) . ?
P2 C18 1.817(5) . ?
O5 C17 1.409(7) . ?
O5 H5 0.79(2) . ?
O7 C19 1.409(9) . ?
O8 C20 1.398(10) . ?
C11 C12 1.352(10) . ?
C11 C16 1.386(10) . ?
C12 C13 1.387(9) . ?
C12 H12 0.9300 . ?
C13 C14 1.359(8) . ?
C13 H13 0.9300 . ?
C14 C15 1.388(8) . ?
C14 C17 1.518(7) . ?
C15 C16 1.380(9) . ?
C15 H15 0.9300 . ?
C16 H16 0.9300 . ?
C17 C18 1.538(6) . ?
C17 H17 0.9800 . ?
C18 H18 0.9800 . ?
C19 H19A 0.9600 . ?
C19 H19B 0.9600 . ?
C19 H19C 0.9600 . ?
C20 H20A 0.9600 . ?
C20 H20B 0.9600 . ?
C20 H20C 0.9600 . ?

loop_
_geom_hbond_atom_site_label_D
_geom_hbond_atom_site_label_H
_geom_hbond_atom_site_label_A
_geom_hbond_distance_DH
_geom_hbond_distance_HA
_geom_hbond_distance_DA
_geom_hbond_angle_DHA
_geom_hbond_site_symmetry_A
O5 H5 O6 0.79(2) 1.92(3) 2.693(5) 166(5) 3_755
O1 H1 O2 0.83(5) 1.85(6) 2.667(6) 169(8) 4_456

loop_
_geom_torsion_atom_site_label_1
_geom_torsion_atom_site_label_2
_geom_torsion_atom_site_label_3
_geom_torsion_atom_site_label_4
_geom_torsion
_geom_torsion_site_symmetry_1
_geom_torsion_site_symmetry_2
_geom_torsion_site_symmetry_3
_geom_torsion_site_symmetry_4
_geom_torsion_publ_flag
O2 P1 O3 C9 -13.6(7) . . . . ?
O4 P1 O3 C9 -139.6(6) . . . . ?
C8 P1 O3 C9 109.5(6) . . . . ?
O2 P1 O4 C10 19.8(7) . . . . ?
O3 P1 O4 C10 146.3(7) . . . . ?
C8 P1 O4 C10 -105.1(7) . . . . ?
C6 C1 C2 C3 4.0(11) . . . . ?
Br1 C1 C2 C3 -176.2(5) . . . . ?
C1 C2 C3 C4 -1.9(10) . . . . ?
C2 C3 C4 C5 -0.1(9) . . . . ?
C2 C3 C4 C7 174.9(6) . . . . ?
C3 C4 C5 C6 0.0(10) . . . . ?
C7 C4 C5 C6 -174.9(7) . . . . ?
C2 C1 C6 C5 -4.0(12) . . . . ?
Br1 C1 C6 C5 176.2(6) . . . . ?
C4 C5 C6 C1 2.0(12) . . . . ?
C5 C4 C7 O1 117.6(6) . . . . ?
C3 C4 C7 O1 -57.1(6) . . . . ?
C5 C4 C7 C8 -126.0(6) . . . . ?
C3 C4 C7 C8 59.3(7) . . . . ?
O1 C7 C8 Cl1 179.5(3) . . . . ?
C4 C7 C8 Cl1 59.0(5) . . . . ?
O1 C7 C8 P1 -61.1(5) . . . . ?
C4 C7 C8 P1 178.4(4) . . . . ?
O2 P1 C8 C7 -46.4(5) . . . . ?
O3 P1 C8 C7 -173.1(4) . . . . ?
O4 P1 C8 C7 81.5(4) . . . . ?
O2 P1 C8 Cl1 73.6(4) . . . . ?
O3 P1 C8 Cl1 -53.1(3) . . . . ?
O4 P1 C8 Cl1 -158.5(3) . . . . ?
O6 P2 O7 C19 11.8(7) . . . . ?
O8 P2 O7 C19 138.1(6) . . . . ?
C18 P2 O7 C19 -112.0(6) . . . . ?
O6 P2 O8 C20 -22.9(7) . . . . ?
O7 P2 O8 C20 -149.3(6) . . . . ?
C18 P2 O8 C20 101.1(7) . . . . ?
C16 C11 C12 C13 -2.2(11) . . . . ?
Br2 C11 C12 C13 177.1(5) . . . . ?
C11 C12 C13 C14 1.8(11) . . . . ?
C12 C13 C14 C15 -0.7(10) . . . . ?
C12 C13 C14 C17 -176.3(6) . . . . ?
C13 C14 C15 C16 0.0(10) . . . . ?
C17 C14 C15 C16 175.7(6) . . . . ?
C14 C15 C16 C11 -0.5(11) . . . . ?
C12 C11 C16 C15 1.6(12) . . . . ?
Br2 C11 C16 C15 -177.7(6) . . . . ?
C13 C14 C17 O5 125.2(6) . . . . ?
C15 C14 C17 O5 -50.4(6) . . . . ?
C13 C14 C17 C18 -118.0(6) . . . . ?
C15 C14 C17 C18 66.4(6) . . . . ?
O5 C17 C18 Cl2 176.6(3) . . . . ?
C14 C17 C18 Cl2 55.4(5) . . . . ?
O5 C17 C18 P2 -62.9(4) . . . . ?
C14 C17 C18 P2 175.9(4) . . . . ?
O6 P2 C18 C17 -42.8(4) . . . . ?
O7 P2 C18 C17 84.2(4) . . . . ?
O8 P2 C18 C17 -169.8(3) . . . . ?
O6 P2 C18 Cl2 78.4(3) . . . . ?
O7 P2 C18 Cl2 -154.5(3) . . . . ?
O8 P2 C18 Cl2 -48.6(3) . . . . ?
